data_8102390
loop_
_publ_author_name
'Zhi Liu'
'Hongxia Dai'
'Jiandong Fan'
'Wentao Yu'
'Xutang Tao'
'Minhua Jiang'

_publ_section_title
;
 Crystal structure of bis(4-methylpyridinium) hexachlorotin(IV),
 (C6H8N)2SnCl6
;
_journal_issue 1
_journal_name_full 'Zeitschrift f\"ur Kristallographie - New Crystal Structures'
_journal_page_first 79
_journal_volume 224
_journal_year 2009
_chemical_formula_moiety '2(C6 H7 N), Cl6 Sn'
_chemical_formula_sum 'C12 H14 Cl6 N2 Sn'
_chemical_formula_weight 517.64
_space_group_IT_number 58
_symmetry_cell_setting orthorhombic
_symmetry_space_group_name_Hall '-P 2 2n'
_symmetry_space_group_name_H-M 'P n n m'
_atom_sites_solution_hydrogens geom
_atom_sites_solution_primary direct
_atom_sites_solution_secondary difmap
_audit_creation_method SHELXL-97
_cell_angle_alpha 90.00
_cell_angle_beta 90.00
_cell_angle_gamma 90.00
_cell_formula_units_Z 2
_cell_length_a 8.83700(10)
_cell_length_b 10.49680(10)
_cell_length_c 10.65420(10)
_cell_measurement_reflns_used 3732
_cell_measurement_temperature 293(2)
_cell_measurement_theta_max 27.48
_cell_measurement_theta_min 2.72
_cell_volume 988.286(17)
_computing_cell_refinement 'APEX2 Software Suite (Bruker,2005)'
_computing_data_collection 'APEX2 Software Suite (Bruker,2005)'
_computing_data_reduction 'APEX2 Software Suite (Bruker,2005)'
_computing_molecular_graphics 'SHELXTL (Bruker, 1997)'
_computing_publication_material 'WINGX (Farrugia,1999)'
_computing_structure_refinement 'SHELXL-97 (Sheldrick, 1997)'
_computing_structure_solution 'SIR97 (Altomare,1999)'
_diffrn_ambient_temperature 293(2)
_diffrn_measured_fraction_theta_full 0.999
_diffrn_measured_fraction_theta_max 0.999
_diffrn_measurement_device_type 'Bruker APEX2 CCD area-detector diffractometer'
_diffrn_measurement_method '\f and \w scans'
_diffrn_radiation_monochromator graphite
_diffrn_radiation_source 'fine-focus sealed tube'
_diffrn_radiation_type MoK\a
_diffrn_radiation_wavelength 0.71073
_diffrn_reflns_av_R_equivalents 0.0216
_diffrn_reflns_av_sigmaI/netI 0.0139
_diffrn_reflns_limit_h_max 11
_diffrn_reflns_limit_h_min -11
_diffrn_reflns_limit_k_max 13
_diffrn_reflns_limit_k_min -13
_diffrn_reflns_limit_l_max 13
_diffrn_reflns_limit_l_min -12
_diffrn_reflns_number 7150
_diffrn_reflns_theta_full 27.49
_diffrn_reflns_theta_max 27.49
_diffrn_reflns_theta_min 2.72
_diffrn_standards_number 0
_exptl_absorpt_coefficient_mu 2.097
_exptl_absorpt_correction_T_max 0.6695
_exptl_absorpt_correction_T_min 0.6023
_exptl_absorpt_correction_type multi-scan
_exptl_absorpt_process_details 'APEX2 Software Suite (Bruker,2005)'
_exptl_crystal_colour colourless
_exptl_crystal_density_diffrn 1.740
_exptl_crystal_density_method 'not measured'
_exptl_crystal_description block
_exptl_crystal_F_000 504
_exptl_crystal_size_max 0.27
_exptl_crystal_size_mid 0.25
_exptl_crystal_size_min 0.21
_refine_diff_density_max 0.483
_refine_diff_density_min -0.184
_refine_diff_density_rms 0.048
_refine_ls_extinction_coef 0.0000(6)
_refine_ls_extinction_expression Fc^*^=kFc[1+0.001xFc^2^\l^3^/sin(2\q)]^-1/4^
_refine_ls_extinction_method SHELXL
_refine_ls_goodness_of_fit_ref 0.730
_refine_ls_hydrogen_treatment mixed
_refine_ls_matrix_type full
_refine_ls_number_parameters 64
_refine_ls_number_reflns 1199
_refine_ls_number_restraints 0
_refine_ls_restrained_S_all 0.730
_refine_ls_R_factor_all 0.0219
_refine_ls_R_factor_gt 0.0184
_refine_ls_shift/su_max 2.355
_refine_ls_shift/su_mean 0.037
_refine_ls_structure_factor_coef Fsqd
_refine_ls_weighting_details 'calc w=1/[\s^2^(Fo^2^)+(0.0279P)^2^+0.1483P] where P=(Fo^2^+2Fc^2^)/3'
_refine_ls_weighting_scheme calc
_refine_ls_wR_factor_gt 0.0538
_refine_ls_wR_factor_ref 0.0591
_reflns_number_gt 1064
_reflns_number_total 1199
_reflns_threshold_expression >2sigma(I)
_cod_data_source_file 1267-2482.cff
_cod_data_source_block liu
_cod_depositor_comments
;
The following automatic conversions were performed:
'_symmetry_cell_setting' value 'Orthorhombic' changed to 'orthorhombic'
according to '/home/saulius/struct/CIF-dictionaries/cif_core.dic'
dictionary named 'cif_core.dic' version 2.4.1 from 2010-06-29.

Automatic conversion script
Id: cif_fix_enum 1555 2011-01-17 13:19:09Z saulius 
;
_cod_original_sg_symbol_H-M 'Pnnm '
_cod_database_code 8102390

loop_
_symmetry_equiv_pos_as_xyz
'x, y, z'
'-x, -y, z'
'-x+1/2, y+1/2, -z+1/2'
'x+1/2, -y+1/2, -z+1/2'
'-x, -y, -z'
'x, y, -z'
'x-1/2, -y-1/2, z-1/2'
'-x-1/2, y-1/2, z-1/2'

loop_
_atom_site_label
_atom_site_type_symbol
_atom_site_fract_x
_atom_site_fract_y
_atom_site_fract_z
_atom_site_U_iso_or_equiv
_atom_site_adp_type
_atom_site_occupancy
_atom_site_symmetry_multiplicity
_atom_site_calc_flag
_atom_site_refinement_flags
_atom_site_disorder_assembly
_atom_site_disorder_group
Sn1 Sn 0.0000 0.5000 0.5000 0.04179(12) Uani 1 4 d S . .
Cl1 Cl 0.05217(7) 0.66110(4) 0.34029(5) 0.05324(15) Uani 1 1 d . . .
Cl2 Cl 0.26125(8) 0.43633(7) 0.5000 0.0649(2) Uani 1 2 d S . .
C2 C 0.3137(3) 0.8999(2) 0.5000 0.0515(6) Uani 1 2 d S . .
C1 C 0.4089(4) 0.7820(3) 0.5000 0.0630(8) Uani 1 2 d S . .
N1 N 0.1452(3) 1.1161(2) 0.5000 0.0812(10) Uani 1 2 d S . .
H1 H 0.0918 1.1846 0.5000 0.097 Uiso 1 2 calc SR . .
C3 C 0.2692(3) 0.9563(2) 0.3890(3) 0.0742(7) Uani 1 1 d . . .
H3 H 0.2965 0.9201 0.3126 0.089 Uiso 1 1 calc R . .
C4 C 0.1845(3) 1.0657(2) 0.3915(3) 0.0888(9) Uani 1 1 d . . .
H4 H 0.1548 1.1043 0.3168 0.107 Uiso 1 1 calc R . .
H1B H 0.482(3) 0.775(3) 0.430(4) 0.112(14) Uiso 1 1 d . . .
H1A H 0.343(6) 0.715(5) 0.5000 0.110(16) Uiso 1 2 d S . .

loop_
_atom_site_aniso_label
_atom_site_aniso_U_11
_atom_site_aniso_U_22
_atom_site_aniso_U_33
_atom_site_aniso_U_23
_atom_site_aniso_U_13
_atom_site_aniso_U_12
Sn1 0.04656(17) 0.02868(14) 0.05012(18) 0.000 0.000 0.00366(8)
Cl1 0.0710(3) 0.0371(2) 0.0516(3) 0.00378(18) 0.0043(2) 0.0008(2)
Cl2 0.0472(4) 0.0469(4) 0.1005(6) 0.000 0.000 0.0087(3)
C2 0.0398(12) 0.0364(12) 0.0784(19) 0.000 0.000 -0.0027(10)
C1 0.0578(17) 0.0430(15) 0.088(2) 0.000 0.000 0.0107(13)
N1 0.0594(16) 0.0366(12) 0.148(3) 0.000 0.000 0.0095(12)
C3 0.0706(14) 0.0654(13) 0.0866(17) 0.0258(13) 0.0256(14) 0.0166(13)
C4 0.0748(16) 0.0689(16) 0.123(2) 0.0473(17) 0.0239(16) 0.0177(13)

loop_
_atom_type_symbol
_atom_type_description
_atom_type_scat_dispersion_real
_atom_type_scat_dispersion_imag
_atom_type_scat_source
C C 0.0033 0.0016 'International Tables Vol C Tables 4.2.6.8 and 6.1.1.4'
H H 0.0000 0.0000 'International Tables Vol C Tables 4.2.6.8 and 6.1.1.4'
N N 0.0061 0.0033 'International Tables Vol C Tables 4.2.6.8 and 6.1.1.4'
Cl Cl 0.1484 0.1585 'International Tables Vol C Tables 4.2.6.8 and 6.1.1.4'
Sn Sn -0.6537 1.4246 'International Tables Vol C Tables 4.2.6.8 and 6.1.1.4'

loop_
_geom_angle_atom_site_label_1
_geom_angle_atom_site_label_2
_geom_angle_atom_site_label_3
_geom_angle
_geom_angle_site_symmetry_1
_geom_angle_site_symmetry_3
_geom_angle_publ_flag
Cl2 Sn1 Cl2 180.0 . 5_566 ?
Cl2 Sn1 Cl1 89.357(19) . 2_565 ?
Cl2 Sn1 Cl1 90.643(19) 5_566 2_565 ?
Cl2 Sn1 Cl1 90.643(19) . 6_556 ?
Cl2 Sn1 Cl1 89.357(19) 5_566 6_556 ?
Cl1 Sn1 Cl1 180.0 2_565 6_556 ?
Cl2 Sn1 Cl1 90.643(19) . . ?
Cl2 Sn1 Cl1 89.357(19) 5_566 . ?
Cl1 Sn1 Cl1 91.70(2) 2_565 . ?
Cl1 Sn1 Cl1 88.30(2) 6_556 . ?
Cl2 Sn1 Cl1 89.357(19) . 5_566 ?
Cl2 Sn1 Cl1 90.643(19) 5_566 5_566 ?
Cl1 Sn1 Cl1 88.30(2) 2_565 5_566 ?
Cl1 Sn1 Cl1 91.70(2) 6_556 5_566 ?
Cl1 Sn1 Cl1 180.000(14) . 5_566 ?
C3 C2 C3 118.0(3) . 6_556 ?
C3 C2 C1 121.01(15) . . ?
C3 C2 C1 121.01(15) 6_556 . ?
C2 C1 H1B 115(2) . . ?
C2 C1 H1A 106(3) . . ?
H1B C1 H1A 111(3) . . ?
C4 N1 C4 122.6(3) . 6_556 ?
C4 N1 H1 118.7 . . ?
C4 N1 H1 118.7 6_556 . ?
C4 C3 C2 119.9(3) . . ?
C4 C3 H3 120.0 . . ?
C2 C3 H3 120.0 . . ?
N1 C4 C3 119.8(3) . . ?
N1 C4 H4 120.1 . . ?
C3 C4 H4 120.1 . . ?

loop_
_geom_bond_atom_site_label_1
_geom_bond_atom_site_label_2
_geom_bond_distance
_geom_bond_site_symmetry_2
_geom_bond_publ_flag
Sn1 Cl2 2.4035(7) . ?
Sn1 Cl2 2.4035(7) 5_566 ?
Sn1 Cl1 2.4428(5) 2_565 ?
Sn1 Cl1 2.4428(5) 6_556 ?
Sn1 Cl1 2.4428(5) . ?
Sn1 Cl1 2.4428(5) 5_566 ?
C2 C3 1.379(3) . ?
C2 C3 1.379(3) 6_556 ?
C2 C1 1.496(4) . ?
C1 H1B 0.99(3) . ?
C1 H1A 0.91(5) . ?
N1 C4 1.318(4) . ?
N1 C4 1.318(4) 6_556 ?
N1 H1 0.8600 . ?
C3 C4 1.372(3) . ?
C3 H3 0.9300 . ?
C4 H4 0.9300 . ?

loop_
_geom_torsion_atom_site_label_1
_geom_torsion_atom_site_label_2
_geom_torsion_atom_site_label_3
_geom_torsion_atom_site_label_4
_geom_torsion
_geom_torsion_site_symmetry_1
_geom_torsion_site_symmetry_2
_geom_torsion_site_symmetry_3
_geom_torsion_site_symmetry_4
_geom_torsion_publ_flag
C3 C2 C3 C4 0.7(5) 6_556 . . . ?
C1 C2 C3 C4 -178.7(3) . . . . ?
C4 N1 C4 C3 0.2(6) 6_556 . . . ?
C2 C3 C4 N1 -0.4(5) . . . . ?
